data_2108443
loop_
_publ_author_name
'Bodart, Laurie'
'Tumanov, Nikolay'
'Wouters, Johan'

_publ_section_title
;
 Structural variety of clofaziminium salts: effect of the counter-ion on
 clofaziminium conformation and crystal packing
;
_journal_coeditor_code AW5025
_journal_issue 4
_journal_name_full 'Acta Crystallographica Section B'
_journal_page_first
;
;
_journal_paper_doi 10.1107/S2052520619007649
_journal_volume 75
_journal_year 2019
_chemical_formula_moiety
;
C27 H23 Cl2 N4 + , C7 H4 N O3 S - , 1.393(C2 H3 N)
;
_chemical_formula_sum 'C36.79 H31.18 Cl2 N6.39 O3 S'
_chemical_formula_weight 713.78
_chemical_name_common
;
Clofaziminium saccharinate acetonitrile solvate
;
_chemical_name_systematic
;
1,1,3-trioxo-2,3-dihydro-1,2-benzothiazol-2-ide; 
N-[(2E)-10-(4-chlorophenyl)-3-[(4-chlorophenyl)amino]
-2,10-dihydrophenazin-2-ylidene]propan-2-aminium; 
acetonitrile
;
_space_group_crystal_system triclinic
_space_group_IT_number 2
_space_group_name_Hall '-P 1'
_space_group_name_H-M_alt 'P -1'
_symmetry_space_group_name_Hall '-P 1'
_symmetry_space_group_name_H-M 'P -1'
_atom_sites_solution_hydrogens mixed
_atom_sites_solution_primary dual
_atom_sites_solution_secondary dual
_audit_creation_method SHELXL-2016/6
_cell_angle_alpha 80.214(3)
_cell_angle_beta 80.034(4)
_cell_angle_gamma 83.036(3)
_cell_formula_units_Z 2
_cell_length_a 7.9970(3)
_cell_length_b 13.5824(3)
_cell_length_c 16.6638(7)
_cell_measurement_reflns_used 7454
_cell_measurement_temperature 100(2)
_cell_measurement_theta_max 66.9180
_cell_measurement_theta_min 3.3300
_cell_volume 1748.86(11)
_computing_cell_refinement 'CrysAlisPro 1.171.38.46 (Rigaku Oxford Diffraction, 2015)'
_computing_data_collection 'CrysAlisPro 1.171.38.46 (Rigaku Oxford Diffraction, 2015)'
_computing_data_reduction 'CrysAlisPro 1.171.38.46 (Rigaku Oxford Diffraction, 2015)'
_computing_structure_refinement 'SHELXL-2016/6 (Sheldrick, 2016)'
_computing_structure_solution 'SHELXT 2014/5 (Sheldrick, 2014)'
_diffrn_ambient_temperature 100(2)
_diffrn_detector_area_resol_mean 5.1856
_diffrn_measured_fraction_theta_full 0.987
_diffrn_measured_fraction_theta_max 0.987
_diffrn_measurement_device 'four-circle diffractometer'
_diffrn_measurement_device_type 'Xcalibur Ruby Gemini ultra'
_diffrn_measurement_method \w
_diffrn_radiation_type CuK\a
_diffrn_radiation_wavelength 1.54184
_diffrn_reflns_av_R_equivalents 0.0325
_diffrn_reflns_av_unetI/netI 0.0324
_diffrn_reflns_Laue_measured_fraction_full 0.987
_diffrn_reflns_Laue_measured_fraction_max 0.987
_diffrn_reflns_limit_h_max 9
_diffrn_reflns_limit_h_min -9
_diffrn_reflns_limit_k_max 16
_diffrn_reflns_limit_k_min -11
_diffrn_reflns_limit_l_max 19
_diffrn_reflns_limit_l_min -18
_diffrn_reflns_number 17257
_diffrn_reflns_point_group_measured_fraction_full 0.987
_diffrn_reflns_point_group_measured_fraction_max 0.987
_diffrn_reflns_theta_full 67.226
_diffrn_reflns_theta_max 67.226
_diffrn_reflns_theta_min 2.724
_diffrn_source 'fine-focus sealed X-ray tube'
_diffrn_source_type 'Enhance Ultra (Cu) X-ray Source'
_exptl_absorpt_coefficient_mu 2.607
_exptl_absorpt_correction_T_max 1.000
_exptl_absorpt_correction_T_min 0.295
_exptl_absorpt_correction_type gaussian
_exptl_absorpt_process_details
;
CrysAlisPro 1.171.39.46 (Rigaku Oxford Diffraction, 2018)
Numerical absorption correction based on gaussian integration over a 
multifaceted crystal model
Empirical absorption correction using spherical harmonics, implemented in 
SCALE3 ABSPACK scaling algorithm.
;
_exptl_crystal_colour 'metallic dark red'
_exptl_crystal_density_diffrn 1.355
_exptl_crystal_description plate
_exptl_crystal_F_000 741
_exptl_crystal_size_max 0.700
_exptl_crystal_size_mid 0.257
_exptl_crystal_size_min 0.046
_refine_diff_density_max 0.607
_refine_diff_density_min -0.666
_refine_diff_density_rms 0.052
_refine_ls_extinction_method none
_refine_ls_goodness_of_fit_ref 1.047
_refine_ls_hydrogen_treatment mixed
_refine_ls_matrix_type full
_refine_ls_number_parameters 594
_refine_ls_number_reflns 6202
_refine_ls_number_restraints 137
_refine_ls_restrained_S_all 1.038
_refine_ls_R_factor_all 0.0601
_refine_ls_R_factor_gt 0.0528
_refine_ls_shift/su_max 0.000
_refine_ls_shift/su_mean 0.000
_refine_ls_structure_factor_coef Fsqd
_refine_ls_weighting_details 'w=1/[\s^2^(Fo^2^)+(0.0656P)^2^+1.3374P] where P=(Fo^2^+2Fc^2^)/3'
_refine_ls_weighting_scheme calc
_refine_ls_wR_factor_gt 0.1342
_refine_ls_wR_factor_ref 0.1421
_reflns_Friedel_coverage 0.000
_reflns_number_gt 5378
_reflns_number_total 6202
_reflns_threshold_expression I>2\s(I)
_cod_data_source_file aw5025sup1.cif
_cod_data_source_block lb0276_CLZ_SAC
_cod_original_cell_volume 1748.87(11)
_cod_database_code 2108443
_shelx_shelxl_version_number 2016/6
_shelx_space_group_comment
;
The symmetry employed for this shelxl refinement is uniquely defined
by the following loop, which should always be used as a source of
symmetry information in preference to the above space-group names.
They are only intended as comments.
;
_shelx_estimated_absorpt_t_min 0.263
_shelx_estimated_absorpt_t_max 0.889

loop_
_space_group_symop_operation_xyz
'x, y, z'
'-x, -y, -z'

loop_
_atom_site_label
_atom_site_type_symbol
_atom_site_fract_x
_atom_site_fract_y
_atom_site_fract_z
_atom_site_U_iso_or_equiv
_atom_site_adp_type
_atom_site_occupancy
_atom_site_site_symmetry_order
_atom_site_calc_flag
_atom_site_refinement_flags_posn
_atom_site_refinement_flags_adp
_atom_site_refinement_flags_occupancy
_atom_site_disorder_assembly
_atom_site_disorder_group
C18A C -0.083(3) 0.757(2) 0.354(2) 0.048(5) Uani 0.411(18) 1 d . U P A 1
H18A H -0.009343 0.740921 0.394484 0.058 Uiso 0.411(18) 1 calc R U P A 1
C17A C -0.083(3) 0.8500(14) 0.3011(13) 0.061(5) Uani 0.411(18) 1 d . U P A 1
H17A H -0.009993 0.898698 0.304484 0.073 Uiso 0.411(18) 1 calc R U P A 1
C16A C -0.193(3) 0.8671(14) 0.2448(12) 0.047(3) Uani 0.411(18) 1 d . U P A 1
C15A C -0.2946(11) 0.8012(9) 0.2339(8) 0.044(2) Uani 0.411(18) 1 d . U P A 1
H15A H -0.366024 0.817284 0.192566 0.053 Uiso 0.411(18) 1 calc R U P A 1
C14A C -0.2940(13) 0.7080(10) 0.2846(8) 0.037(2) Uani 0.411(18) 1 d . U P A 1
H14A H -0.361447 0.658946 0.275998 0.044 Uiso 0.411(18) 1 calc R U P A 1
C13A C -0.198(5) 0.6870(17) 0.346(2) 0.029(3) Uani 0.411(18) 1 d D U P A 1
Cl1A Cl -0.1956(14) 0.9863(4) 0.1802(6) 0.0777(19) Uani 0.411(18) 1 d . U P A 1
C18B C -0.0435(18) 0.7458(13) 0.3557(12) 0.031(2) Uani 0.589(18) 1 d . U P A 2
H18B H 0.044455 0.718926 0.387069 0.037 Uiso 0.589(18) 1 calc R U P A 2
C17B C -0.0376(13) 0.8387(9) 0.3090(6) 0.0357(18) Uani 0.589(18) 1 d . U P A 2
H17B H 0.057057 0.875862 0.306169 0.043 Uiso 0.589(18) 1 calc R U P A 2
C16B C -0.1708(16) 0.8791(8) 0.2654(8) 0.036(2) Uani 0.589(18) 1 d . U P A 2
C15B C -0.3080(8) 0.8246(5) 0.2680(6) 0.0401(17) Uani 0.589(18) 1 d . U P A 2
H15B H -0.398319 0.852104 0.238224 0.048 Uiso 0.589(18) 1 calc R U P A 2
C14B C -0.3126(9) 0.7300(5) 0.3141(6) 0.0339(16) Uani 0.589(18) 1 d . U P A 2
H14B H -0.405390 0.691379 0.317064 0.041 Uiso 0.589(18) 1 calc R U P A 2
C13B C -0.176(3) 0.6931(11) 0.3564(14) 0.027(3) Uani 0.589(18) 1 d D U P A 2
Cl1B Cl -0.1650(3) 0.9973(2) 0.2081(4) 0.0516(10) Uani 0.589(18) 1 d . U P A 2
Cl2 Cl 0.26863(8) -0.15736(4) 0.45761(5) 0.0508(2) Uani 1 1 d . . . . .
S1 S 0.24712(8) 0.69123(6) 0.79920(5) 0.0536(2) Uani 1 1 d . . . . .
N2 N -0.1685(2) 0.40658(12) 0.50519(11) 0.0282(4) Uani 1 1 d . . . . .
N3 N 0.2486(2) 0.26865(13) 0.30223(12) 0.0306(4) Uani 1 1 d . . . . .
H3 H 0.345(4) 0.285(2) 0.2724(17) 0.037 Uiso 1 1 d . U . . .
N1 N -0.1858(2) 0.59243(12) 0.40340(12) 0.0290(4) Uani 1 1 d D . . . .
N4 N 0.2032(3) 0.44258(15) 0.19569(14) 0.0430(5) Uani 1 1 d . . . . .
H4N H 0.262(4) 0.389(3) 0.1832(19) 0.052 Uiso 1 1 d . U . . .
O3 O 0.5895(3) 0.7366(2) 0.90021(14) 0.0694(7) Uani 1 1 d . . . . .
C12 C -0.2879(3) 0.58095(15) 0.47992(14) 0.0293(5) Uani 1 1 d . . . . .
C5 C -0.2756(3) 0.48600(15) 0.52995(14) 0.0284(4) Uani 1 1 d . . . . .
C6 C -0.0778(3) 0.41886(15) 0.43078(13) 0.0269(4) Uani 1 1 d . . . . .
N5 N 0.4411(3) 0.69191(18) 0.81114(14) 0.0477(5) Uani 1 1 d . . . . .
C7 C 0.0349(3) 0.33741(15) 0.40438(13) 0.0278(4) Uani 1 1 d . . . . .
H7 H 0.040969 0.275383 0.440520 0.033 Uiso 1 1 calc R U . . .
C19 C 0.2519(3) 0.16821(15) 0.34225(14) 0.0300(5) Uani 1 1 d . . . . .
C10 C 0.0171(3) 0.52253(15) 0.29861(14) 0.0307(5) Uani 1 1 d . . . . .
H10 H 0.015667 0.585425 0.263477 0.037 Uiso 1 1 calc R U . . .
C11 C -0.0815(3) 0.51390(15) 0.37493(14) 0.0273(4) Uani 1 1 d . . . . .
O1 O 0.2154(3) 0.7531(2) 0.72364(14) 0.0873(9) Uani 1 1 d . . . . .
C9 C 0.1203(3) 0.43955(16) 0.27174(14) 0.0308(5) Uani 1 1 d . . . . .
C8 C 0.1343(3) 0.34522(15) 0.32921(13) 0.0276(4) Uani 1 1 d . . . . .
C24 C 0.1029(3) 0.12083(16) 0.36502(14) 0.0323(5) Uani 1 1 d . . . . .
H24 H -0.003122 0.156834 0.355473 0.039 Uiso 1 1 calc R U . . .
C34 C 0.1512(3) 0.75030(16) 0.88378(15) 0.0329(5) Uani 1 1 d . . . . .
C29 C 0.2813(3) 0.76984(17) 0.92157(15) 0.0364(5) Uani 1 1 d . . . . .
C3 C -0.4887(3) 0.54922(17) 0.63525(15) 0.0342(5) Uani 1 1 d . . . . .
H3A H -0.557790 0.539163 0.687848 0.041 Uiso 1 1 calc R U . . .
C4 C -0.3762(3) 0.47245(16) 0.60844(14) 0.0319(5) Uani 1 1 d . . . . .
H4A H -0.366250 0.409589 0.643216 0.038 Uiso 1 1 calc R U . . .
C2 C -0.5007(3) 0.64266(17) 0.58436(15) 0.0346(5) Uani 1 1 d . . . . .
H2 H -0.579359 0.695365 0.602906 0.042 Uiso 1 1 calc R U . . .
C23 C 0.1081(3) 0.02123(16) 0.40162(15) 0.0342(5) Uani 1 1 d . . . . .
H23 H 0.005873 -0.010904 0.418443 0.041 Uiso 1 1 calc R U . . .
C1 C -0.4014(3) 0.65948(16) 0.50845(15) 0.0334(5) Uani 1 1 d . . . . .
H1 H -0.409208 0.723667 0.475426 0.040 Uiso 1 1 calc R U . . .
C20 C 0.4085(3) 0.11491(17) 0.35461(15) 0.0350(5) Uani 1 1 d . . . . .
H20 H 0.510766 0.147163 0.338832 0.042 Uiso 1 1 calc R U . . .
C21 C 0.4140(3) 0.01453(17) 0.39008(16) 0.0394(5) Uani 1 1 d . . . . .
H21 H 0.520025 -0.022423 0.398206 0.047 Uiso 1 1 calc R U . . .
C22 C 0.2643(3) -0.03114(16) 0.41344(15) 0.0364(5) Uani 1 1 d . . . . .
O2 O 0.2009(4) 0.5899(2) 0.8110(2) 0.1070(12) Uani 1 1 d . . . . .
C28 C 0.4522(3) 0.7324(2) 0.87769(17) 0.0442(6) Uani 1 1 d . . . . .
C33 C -0.0185(3) 0.7750(2) 0.91196(18) 0.0467(6) Uani 1 1 d . . . . .
H33 H -0.106794 0.759927 0.885799 0.056 Uiso 1 1 calc R U . . .
C30 C 0.2450(5) 0.8167(3) 0.99038(19) 0.0650(8) Uani 1 1 d . . . . .
H30 H 0.333496 0.830010 1.017297 0.078 Uiso 1 1 calc R U . . .
C32 C -0.0527(4) 0.8231(3) 0.9807(2) 0.0705(10) Uani 1 1 d . . . . .
H32 H -0.167728 0.842433 1.002159 0.085 Uiso 1 1 calc R U . . .
C31 C 0.0768(6) 0.8438(3) 1.0190(2) 0.0850(13) Uani 1 1 d . . . . .
H31 H 0.048815 0.877363 1.065830 0.102 Uiso 1 1 calc R U . . .
N6 N 0.3720(9) 0.7146(5) 0.2025(4) 0.0663(18) Uani 0.440(5) 1 d . . P B 2
C36 C 0.4991(10) 0.6938(5) 0.1610(4) 0.0567(18) Uani 0.440(5) 1 d . . P B 2
C35 C 0.6644(11) 0.6696(6) 0.1087(5) 0.064(2) Uani 0.440(5) 1 d . . P B 2
H35A H 0.651742 0.687667 0.050450 0.097 Uiso 0.440(5) 1 calc R U P B 2
H35B H 0.699050 0.597539 0.120559 0.097 Uiso 0.440(5) 1 calc R U P B 2
H35C H 0.751454 0.707540 0.120684 0.097 Uiso 0.440(5) 1 calc R U P B 2
C38 C 0.4408(8) 0.9765(5) 0.1055(4) 0.0509(18) Uani 0.464(7) 1 d . . P C 2
N7 N 0.5378(8) 0.9402(6) 0.0553(5) 0.082(2) Uani 0.464(7) 1 d . . P C 2
C37 C 0.3288(14) 1.0319(11) 0.1680(5) 0.057(3) Uani 0.464(7) 1 d . . P C 2
H37A H 0.211662 1.013948 0.174130 0.085 Uiso 0.464(7) 1 calc R U P C 2
H37B H 0.330988 1.104276 0.149812 0.085 Uiso 0.464(7) 1 calc R U P C 2
H37C H 0.370137 1.013732 0.221121 0.085 Uiso 0.464(7) 1 calc R U P C 2
N7A N 0.3148(10) 0.8524(7) 0.1844(6) 0.100(3) Uani 0.489(7) 1 d . . P D 1
C38A C 0.3259(11) 0.9392(9) 0.1734(5) 0.082(3) Uani 0.489(7) 1 d . . P D 1
C37A C 0.326(3) 1.0241(19) 0.1641(14) 0.171(12) Uani 0.489(7) 1 d . . P D 1
H37D H 0.218547 1.053208 0.192962 0.256 Uiso 0.489(7) 1 calc R U P D 1
H37E H 0.335909 1.050345 0.105096 0.256 Uiso 0.489(7) 1 calc R U P D 1
H37F H 0.421836 1.041804 0.186201 0.256 Uiso 0.489(7) 1 calc R U P D 1
C25A C 0.213(2) 0.5373(11) 0.1352(9) 0.054(3) Uani 0.560(5) 1 d . U P B 1
H25A H 0.105698 0.581761 0.147950 0.065 Uiso 0.560(5) 1 calc R U P B 1
C27A C 0.2089(9) 0.5001(4) 0.0542(3) 0.0623(16) Uani 0.560(5) 1 d . U P B 1
H27A H 0.209451 0.557256 0.009553 0.093 Uiso 0.560(5) 1 calc R U P B 1
H27B H 0.105302 0.466343 0.058851 0.093 Uiso 0.560(5) 1 calc R U P B 1
H27C H 0.309343 0.452821 0.042306 0.093 Uiso 0.560(5) 1 calc R U P B 1
C26A C 0.3514(13) 0.5894(5) 0.1395(4) 0.098(3) Uani 0.560(5) 1 d . U P B 1
H26A H 0.349964 0.651831 0.100170 0.147 Uiso 0.560(5) 1 calc R U P B 1
H26B H 0.458179 0.547645 0.125955 0.147 Uiso 0.560(5) 1 calc R U P B 1
H26C H 0.342965 0.605080 0.195424 0.147 Uiso 0.560(5) 1 calc R U P B 1
C25B C 0.195(2) 0.5233(16) 0.1241(12) 0.041(3) Uani 0.440(5) 1 d . U P B 2
H25B H 0.205041 0.586718 0.145148 0.049 Uiso 0.440(5) 1 calc R U P B 2
C26B C 0.3554(12) 0.5106(5) 0.0578(4) 0.067(2) Uani 0.440(5) 1 d . U P B 2
H26D H 0.353189 0.567388 0.012817 0.100 Uiso 0.440(5) 1 calc R U P B 2
H26E H 0.355519 0.448001 0.035947 0.100 Uiso 0.440(5) 1 calc R U P B 2
H26F H 0.458403 0.508508 0.082651 0.100 Uiso 0.440(5) 1 calc R U P B 2
C27B C 0.0361(11) 0.5401(5) 0.0897(5) 0.061(2) Uani 0.440(5) 1 d . . P B 2
H27D H 0.040578 0.598774 0.046325 0.092 Uiso 0.440(5) 1 calc R U P B 2
H27E H -0.059811 0.551906 0.133379 0.092 Uiso 0.440(5) 1 calc R U P B 2
H27F H 0.020726 0.480909 0.066293 0.092 Uiso 0.440(5) 1 calc R U P B 2

loop_
_atom_site_aniso_label
_atom_site_aniso_U_11
_atom_site_aniso_U_22
_atom_site_aniso_U_33
_atom_site_aniso_U_23
_atom_site_aniso_U_13
_atom_site_aniso_U_12
C18A 0.058(12) 0.034(8) 0.058(7) -0.004(5) -0.025(9) -0.010(8)
C17A 0.087(13) 0.018(5) 0.085(8) -0.004(4) -0.030(8) -0.012(7)
C16A 0.065(8) 0.023(5) 0.048(8) -0.002(5) -0.006(5) 0.009(4)
C15A 0.035(4) 0.052(5) 0.038(5) 0.002(4) -0.003(3) 0.007(3)
C14A 0.033(4) 0.038(5) 0.038(5) -0.001(3) -0.007(3) -0.002(3)
C13A 0.023(8) 0.019(4) 0.049(9) -0.009(4) -0.005(4) -0.007(4)
Cl1A 0.115(3) 0.0295(14) 0.074(3) 0.0107(16) -0.005(3) 0.0142(16)
C18B 0.029(4) 0.018(3) 0.047(4) -0.006(3) -0.008(3) -0.002(3)
C17B 0.037(3) 0.024(3) 0.048(4) -0.005(3) -0.008(3) -0.005(3)
C16B 0.040(4) 0.014(3) 0.053(6) -0.005(3) -0.007(4) 0.000(2)
C15B 0.039(3) 0.031(3) 0.048(4) 0.004(3) -0.013(3) 0.003(2)
C14B 0.031(3) 0.025(3) 0.046(4) 0.001(2) -0.013(3) -0.003(2)
C13B 0.024(6) 0.016(4) 0.042(5) -0.004(3) -0.013(3) 0.001(3)
Cl1B 0.0604(11) 0.0223(7) 0.0653(19) 0.0113(8) -0.0091(9) -0.0027(6)
Cl2 0.0481(4) 0.0235(3) 0.0752(5) 0.0058(3) -0.0126(3) 0.0052(2)
S1 0.0384(4) 0.0613(4) 0.0678(5) -0.0363(4) -0.0132(3) 0.0131(3)
N2 0.0263(9) 0.0207(8) 0.0393(10) -0.0070(7) -0.0069(7) -0.0031(7)
N3 0.0290(9) 0.0224(9) 0.0394(10) -0.0057(7) -0.0034(8) 0.0001(7)
N1 0.0252(9) 0.0184(8) 0.0431(10) -0.0031(7) -0.0067(8) -0.0006(7)
N4 0.0503(13) 0.0236(10) 0.0462(12) 0.0014(9) 0.0054(10) 0.0039(9)
O3 0.0357(10) 0.1022(18) 0.0671(14) 0.0176(12) -0.0201(10) -0.0191(11)
C12 0.0248(10) 0.0239(10) 0.0415(12) -0.0079(9) -0.0092(9) -0.0022(8)
C5 0.0251(10) 0.0220(10) 0.0405(12) -0.0087(8) -0.0076(9) -0.0027(8)
C6 0.0252(10) 0.0197(10) 0.0375(11) -0.0042(8) -0.0084(9) -0.0044(8)
N5 0.0307(11) 0.0562(13) 0.0497(13) -0.0041(10) -0.0025(9) 0.0104(9)
C7 0.0279(10) 0.0178(9) 0.0386(12) -0.0039(8) -0.0086(9) -0.0017(8)
C19 0.0338(11) 0.0202(10) 0.0373(11) -0.0079(8) -0.0086(9) 0.0015(8)
C10 0.0298(11) 0.0185(10) 0.0434(12) -0.0012(8) -0.0081(9) -0.0026(8)
C11 0.0233(10) 0.0188(10) 0.0420(12) -0.0067(8) -0.0085(9) -0.0027(7)
O1 0.0619(14) 0.148(3) 0.0534(13) -0.0456(15) -0.0226(11) 0.0458(15)
C9 0.0288(11) 0.0234(10) 0.0396(12) -0.0028(9) -0.0041(9) -0.0042(8)
C8 0.0275(10) 0.0193(10) 0.0378(11) -0.0063(8) -0.0087(9) -0.0012(8)
C24 0.0318(11) 0.0222(10) 0.0443(13) -0.0080(9) -0.0112(10) 0.0032(8)
C34 0.0278(11) 0.0258(11) 0.0429(13) -0.0020(9) -0.0032(9) -0.0010(8)
C29 0.0368(12) 0.0327(12) 0.0378(12) 0.0038(9) -0.0083(10) -0.0055(9)
C3 0.0288(11) 0.0347(12) 0.0421(13) -0.0143(10) -0.0056(9) -0.0031(9)
C4 0.0303(11) 0.0257(11) 0.0416(12) -0.0082(9) -0.0073(9) -0.0042(8)
C2 0.0283(11) 0.0304(11) 0.0496(14) -0.0176(10) -0.0107(10) 0.0030(9)
C23 0.0349(12) 0.0223(10) 0.0467(13) -0.0065(9) -0.0094(10) -0.0008(9)
C1 0.0299(11) 0.0233(10) 0.0496(14) -0.0103(9) -0.0119(10) 0.0020(8)
C20 0.0310(11) 0.0285(11) 0.0460(13) -0.0062(9) -0.0092(10) -0.0001(9)
C21 0.0346(12) 0.0303(12) 0.0519(14) -0.0052(10) -0.0119(11) 0.0082(9)
C22 0.0413(13) 0.0195(10) 0.0478(13) -0.0020(9) -0.0120(10) 0.0026(9)
O2 0.0756(17) 0.0711(17) 0.198(3) -0.089(2) -0.0245(19) 0.0021(13)
C28 0.0274(12) 0.0492(15) 0.0492(15) 0.0158(12) -0.0085(10) -0.0066(10)
C33 0.0284(12) 0.0461(14) 0.0587(16) 0.0015(12) -0.0007(11) 0.0022(10)
C30 0.076(2) 0.077(2) 0.0471(17) -0.0176(15) -0.0204(15) -0.0017(17)
C32 0.0560(19) 0.085(2) 0.0505(17) -0.0016(16) 0.0128(15) 0.0292(17)
C31 0.097(3) 0.108(3) 0.0452(18) -0.0297(19) -0.0077(19) 0.031(2)
N6 0.065(4) 0.084(5) 0.054(4) 0.001(3) -0.019(3) -0.025(3)
C36 0.070(5) 0.059(4) 0.046(4) 0.000(3) -0.019(4) -0.023(3)
C35 0.088(6) 0.053(4) 0.052(4) -0.009(3) -0.003(4) -0.015(4)
C38 0.045(3) 0.058(4) 0.051(4) -0.014(3) -0.002(3) -0.010(3)
N7 0.053(4) 0.117(6) 0.083(5) -0.037(4) 0.000(3) -0.016(4)
C37 0.052(6) 0.090(9) 0.025(3) -0.013(4) -0.006(3) 0.008(6)
N7A 0.079(5) 0.109(7) 0.131(7) -0.056(5) -0.051(5) 0.014(4)
C38A 0.069(5) 0.106(8) 0.084(6) -0.044(5) -0.039(4) 0.017(5)
C37A 0.165(19) 0.165(19) 0.19(2) -0.099(15) -0.080(14) 0.123(15)
C25A 0.091(8) 0.019(5) 0.037(4) 0.005(4) 0.018(4) 0.006(4)
C27A 0.080(4) 0.056(3) 0.045(3) 0.010(2) -0.007(3) -0.012(3)
C26A 0.188(9) 0.055(4) 0.058(4) 0.020(3) -0.031(5) -0.064(5)
C25B 0.042(4) 0.019(5) 0.062(8) -0.013(4) 0.001(4) -0.008(3)
C26B 0.086(6) 0.042(4) 0.050(4) 0.009(3) 0.029(4) 0.010(4)
C27B 0.090(6) 0.034(3) 0.059(4) 0.010(3) -0.026(4) -0.006(3)

loop_
_atom_type_symbol
_atom_type_description
_atom_type_scat_dispersion_real
_atom_type_scat_dispersion_imag
_atom_type_scat_source
C C 0.0181 0.0091 'International Tables Vol C Tables 4.2.6.8 and 6.1.1.4'
H H 0.0000 0.0000 'International Tables Vol C Tables 4.2.6.8 and 6.1.1.4'
Cl Cl 0.3639 0.7018 'International Tables Vol C Tables 4.2.6.8 and 6.1.1.4'
N N 0.0311 0.0180 'International Tables Vol C Tables 4.2.6.8 and 6.1.1.4'
O O 0.0492 0.0322 'International Tables Vol C Tables 4.2.6.8 and 6.1.1.4'
S S 0.3331 0.5567 'International Tables Vol C Tables 4.2.6.8 and 6.1.1.4'

loop_
_geom_angle_atom_site_label_1
_geom_angle_atom_site_label_2
_geom_angle_atom_site_label_3
_geom_angle
C17A C18A C13A 118.3(19)
C17A C18A H18A 120.9
C13A C18A H18A 120.9
C16A C17A C18A 117.4(18)
C16A C17A H17A 121.3
C18A C17A H17A 121.3
C15A C16A C17A 125.0(16)
C15A C16A Cl1A 118.2(12)
C17A C16A Cl1A 116.8(13)
C16A C15A C14A 118.5(11)
C16A C15A H15A 120.8
C14A C15A H15A 120.8
C13A C14A C15A 120.6(11)
C13A C14A H14A 119.7
C15A C14A H14A 119.7
C14A C13A C18A 120.0(15)
C14A C13A N1 126.1(15)
C18A C13A N1 113.7(17)
C13B C18B C17B 119.0(10)
C13B C18B H18B 120.5
C17B C18B H18B 120.5
C18B C17B C16B 120.0(10)
C18B C17B H17B 120.0
C16B C17B H17B 120.0
C15B C16B C17B 120.4(10)
C15B C16B Cl1B 119.7(8)
C17B C16B Cl1B 120.0(8)
C14B C15B C16B 119.6(7)
C14B C15B H15B 120.2
C16B C15B H15B 120.2
C15B C14B C13B 117.8(7)
C15B C14B H14B 121.1
C13B C14B H14B 121.1
C18B C13B C14B 123.3(9)
C18B C13B N1 121.2(12)
C14B C13B N1 115.5(11)
O1 S1 O2 116.2(2)
O1 S1 N5 110.38(15)
O2 S1 N5 110.66(15)
O1 S1 C34 110.34(12)
O2 S1 C34 110.14(16)
N5 S1 C34 97.59(11)
C6 N2 C5 118.30(18)
C8 N3 C19 123.59(19)
C8 N3 H3 117.2(18)
C19 N3 H3 114.9(18)
C11 N1 C12 121.68(18)
C11 N1 C13B 119.4(13)
C12 N1 C13B 118.6(13)
C11 N1 C13A 117.0(19)
C12 N1 C13A 121.0(19)
C9 N4 C25B 129.2(8)
C9 N4 C25A 122.8(7)
C9 N4 H4N 117(2)
C25B N4 H4N 113(2)
C25A N4 H4N 120(2)
N1 C12 C1 122.4(2)
N1 C12 C5 117.74(18)
C1 C12 C5 119.9(2)
N2 C5 C4 118.52(19)
N2 C5 C12 122.5(2)
C4 C5 C12 119.01(19)
N2 C6 C7 119.01(19)
N2 C6 C11 123.14(18)
C7 C6 C11 117.80(19)
C28 N5 S1 111.61(17)
C8 C7 C6 122.18(19)
C8 C7 H7 118.9
C6 C7 H7 118.9
C24 C19 C20 120.1(2)
C24 C19 N3 120.59(19)
C20 C19 N3 119.3(2)
C11 C10 C9 120.8(2)
C11 C10 H10 119.6
C9 C10 H10 119.6
N1 C11 C10 122.86(19)
N1 C11 C6 116.57(19)
C10 C11 C6 120.56(18)
N4 C9 C10 122.2(2)
N4 C9 C8 118.53(19)
C10 C9 C8 119.2(2)
C7 C8 N3 123.86(19)
C7 C8 C9 119.16(18)
N3 C8 C9 116.97(19)
C23 C24 C19 120.2(2)
C23 C24 H24 119.9
C19 C24 H24 119.9
C33 C34 C29 123.0(2)
C33 C34 S1 130.2(2)
C29 C34 S1 106.79(17)
C30 C29 C34 120.2(3)
C30 C29 C28 129.0(3)
C34 C29 C28 110.8(2)
C4 C3 C2 119.5(2)
C4 C3 H3A 120.2
C2 C3 H3A 120.2
C3 C4 C5 120.7(2)
C3 C4 H4A 119.7
C5 C4 H4A 119.7
C1 C2 C3 121.4(2)
C1 C2 H2 119.3
C3 C2 H2 119.3
C24 C23 C22 119.3(2)
C24 C23 H23 120.4
C22 C23 H23 120.4
C2 C1 C12 119.5(2)
C2 C1 H1 120.3
C12 C1 H1 120.3
C21 C20 C19 119.7(2)
C21 C20 H20 120.2
C19 C20 H20 120.2
C22 C21 C20 119.6(2)
C22 C21 H21 120.2
C20 C21 H21 120.2
C21 C22 C23 121.2(2)
C21 C22 Cl2 120.24(18)
C23 C22 Cl2 118.55(18)
O3 C28 N5 122.3(3)
O3 C28 C29 124.4(3)
N5 C28 C29 113.2(2)
C34 C33 C32 116.0(3)
C34 C33 H33 122.0
C32 C33 H33 122.0
C31 C30 C29 118.0(3)
C31 C30 H30 121.0
C29 C30 H30 121.0
C31 C32 C33 121.6(3)
C31 C32 H32 119.2
C33 C32 H32 119.2
C30 C31 C32 121.2(3)
C30 C31 H31 119.4
C32 C31 H31 119.4
N6 C36 C35 178.2(8)
C36 C35 H35A 109.5
C36 C35 H35B 109.5
H35A C35 H35B 109.5
C36 C35 H35C 109.5
H35A C35 H35C 109.5
H35B C35 H35C 109.5
N7 C38 C37 173.9(8)
C38 C37 H37A 109.5
C38 C37 H37B 109.5
H37A C37 H37B 109.5
C38 C37 H37C 109.5
H37A C37 H37C 109.5
H37B C37 H37C 109.5
C37A C38A N7A 175.6(15)
C38A C37A H37D 109.5
C38A C37A H37E 109.5
H37D C37A H37E 109.5
C38A C37A H37F 109.5
H37D C37A H37F 109.5
H37E C37A H37F 109.5
C26A C25A N4 112.6(12)
C26A C25A C27A 117.5(11)
N4 C25A C27A 102.1(9)
C26A C25A H25A 108.1
N4 C25A H25A 108.1
C27A C25A H25A 108.1
C25A C27A H27A 109.5
C25A C27A H27B 109.5
H27A C27A H27B 109.5
C25A C27A H27C 109.5
H27A C27A H27C 109.5
H27B C27A H27C 109.5
C25A C26A H26A 109.5
C25A C26A H26B 109.5
H26A C26A H26B 109.5
C25A C26A H26C 109.5
H26A C26A H26C 109.5
H26B C26A H26C 109.5
C27B C25B N4 116.3(10)
C27B C25B C26B 112.9(13)
N4 C25B C26B 110.3(14)
C27B C25B H25B 105.5
N4 C25B H25B 105.5
C26B C25B H25B 105.5
C25B C26B H26D 109.5
C25B C26B H26E 109.5
H26D C26B H26E 109.5
C25B C26B H26F 109.5
H26D C26B H26F 109.5
H26E C26B H26F 109.5
C25B C27B H27D 109.5
C25B C27B H27E 109.5
H27D C27B H27E 109.5
C25B C27B H27F 109.5
H27D C27B H27F 109.5
H27E C27B H27F 109.5

loop_
_geom_bond_atom_site_label_1
_geom_bond_atom_site_label_2
_geom_bond_distance
C18A C17A 1.42(3)
C18A C13A 1.44(3)
C18A H18A 0.9500
C17A C16A 1.36(2)
C17A H17A 0.9500
C16A C15A 1.335(19)
C16A Cl1A 1.786(19)
C15A C14A 1.397(13)
C15A H15A 0.9500
C14A C13A 1.35(2)
C14A H14A 0.9500
C13A N1 1.470(12)
C18B C13B 1.34(2)
C18B C17B 1.366(19)
C18B H18B 0.9500
C17B C16B 1.397(12)
C17B H17B 0.9500
C16B C15B 1.387(11)
C16B Cl1B 1.725(12)
C15B C14B 1.381(8)
C15B H15B 0.9500
C14B C13B 1.400(15)
C14B H14B 0.9500
C13B N1 1.459(8)
Cl2 C22 1.746(2)
S1 O1 1.433(3)
S1 O2 1.441(3)
S1 N5 1.599(2)
S1 C34 1.755(2)
N2 C6 1.319(3)
N2 C5 1.368(3)
N3 C8 1.380(3)
N3 C19 1.412(3)
N3 H3 0.87(3)
N1 C11 1.370(3)
N1 C12 1.385(3)
N4 C9 1.321(3)
N4 C25B 1.48(2)
N4 C25A 1.494(14)
N4 H4N 0.85(3)
O3 C28 1.230(3)
C12 C1 1.406(3)
C12 C5 1.414(3)
C5 C4 1.408(3)
C6 C7 1.420(3)
C6 C11 1.458(3)
N5 C28 1.339(4)
C7 C8 1.357(3)
C7 H7 0.9500
C19 C24 1.388(3)
C19 C20 1.398(3)
C10 C11 1.371(3)
C10 C9 1.403(3)
C10 H10 0.9500
C9 C8 1.469(3)
C24 C23 1.385(3)
C24 H24 0.9500
C34 C33 1.378(3)
C34 C29 1.378(3)
C29 C30 1.376(4)
C29 C28 1.508(4)
C3 C4 1.374(3)
C3 C2 1.404(3)
C3 H3A 0.9500
C4 H4A 0.9500
C2 C1 1.372(3)
C2 H2 0.9500
C23 C22 1.389(3)
C23 H23 0.9500
C1 H1 0.9500
C20 C21 1.390(3)
C20 H20 0.9500
C21 C22 1.381(4)
C21 H21 0.9500
C33 C32 1.385(5)
C33 H33 0.9500
C30 C31 1.375(5)
C30 H30 0.9500
C32 C31 1.384(6)
C32 H32 0.9500
C31 H31 0.9500
N6 C36 1.160(10)
C36 C35 1.486(11)
C35 H35A 0.9800
C35 H35B 0.9800
C35 H35C 0.9800
C38 N7 1.169(9)
C38 C37 1.495(13)
C37 H37A 0.9800
C37 H37B 0.9800
C37 H37C 0.9800
N7A C38A 1.174(13)
C38A C37A 1.14(3)
C37A H37D 0.9800
C37A H37E 0.9800
C37A H37F 0.9800
C25A C26A 1.404(16)
C25A C27A 1.525(15)
C25A H25A 1.0000
C27A H27A 0.9800
C27A H27B 0.9800
C27A H27C 0.9800
C26A H26A 0.9800
C26A H26B 0.9800
C26A H26C 0.9800
C25B C27B 1.46(2)
C25B C26B 1.55(2)
C25B H25B 1.0000
C26B H26D 0.9800
C26B H26E 0.9800
C26B H26F 0.9800
C27B H27D 0.9800
C27B H27E 0.9800
C27B H27F 0.9800

loop_
_geom_hbond_atom_site_label_D
_geom_hbond_atom_site_label_H
_geom_hbond_atom_site_label_A
_geom_hbond_distance_DH
_geom_hbond_distance_HA
_geom_hbond_distance_DA
_geom_hbond_angle_DHA
_geom_hbond_site_symmetry_A
C33 H33 O3 0.95 2.45 3.283(3) 146.0 1_455
C24 H24 O1 0.95 2.42 3.314(3) 157.3 2_566
N3 H3 N5 0.87(3) 2.03(3) 2.893(3) 170(3) 2_666

loop_
_geom_torsion_atom_site_label_1
_geom_torsion_atom_site_label_2
_geom_torsion_atom_site_label_3
_geom_torsion_atom_site_label_4
_geom_torsion
C13A C18A C17A C16A 0(4)
C18A C17A C16A C15A -3(3)
C18A C17A C16A Cl1A 178.2(18)
C17A C16A C15A C14A 2(3)
Cl1A C16A C15A C14A -179.5(10)
C16A C15A C14A C13A 3(3)
C15A C14A C13A C18A -6(5)
C15A C14A C13A N1 -180(3)
C17A C18A C13A C14A 5(5)
C17A C18A C13A N1 179(2)
C13B C18B C17B C16B 2(3)
C18B C17B C16B C15B -1.2(19)
C18B C17B C16B Cl1B 178.8(12)
C17B C16B C15B C14B 0.1(14)
Cl1B C16B C15B C14B -179.8(6)
C16B C15B C14B C13B -0.3(18)
C17B C18B C13B C14B -3(4)
C17B C18B C13B N1 178.3(18)
C15B C14B C13B C18B 2(3)
C15B C14B C13B N1 -179.3(14)
C18B C13B N1 C11 -74(3)
C14B C13B N1 C11 107(2)
C18B C13B N1 C12 99(3)
C14B C13B N1 C12 -80(2)
C14A C13A N1 C11 79(4)
C18A C13A N1 C11 -95(3)
C14A C13A N1 C12 -95(4)
C18A C13A N1 C12 91(3)
C11 N1 C12 C1 -176.96(19)
C13B N1 C12 C1 9.9(7)
C13A N1 C12 C1 -3.3(11)
C11 N1 C12 C5 2.8(3)
C13B N1 C12 C5 -170.3(7)
C13A N1 C12 C5 176.5(10)
C6 N2 C5 C4 178.28(19)
C6 N2 C5 C12 -2.1(3)
N1 C12 C5 N2 -0.4(3)
C1 C12 C5 N2 179.42(19)
N1 C12 C5 C4 179.24(19)
C1 C12 C5 C4 -1.0(3)
C5 N2 C6 C7 179.51(18)
C5 N2 C6 C11 2.3(3)
O1 S1 N5 C28 116.5(2)
O2 S1 N5 C28 -113.5(2)
C34 S1 N5 C28 1.4(2)
N2 C6 C7 C8 -178.87(19)
C11 C6 C7 C8 -1.5(3)
C8 N3 C19 C24 48.1(3)
C8 N3 C19 C20 -135.5(2)
C12 N1 C11 C10 178.2(2)
C13B N1 C11 C10 -8.8(7)
C13A N1 C11 C10 4.2(10)
C12 N1 C11 C6 -2.7(3)
C13B N1 C11 C6 170.4(7)
C13A N1 C11 C6 -176.6(10)
C9 C10 C11 N1 -179.16(19)
C9 C10 C11 C6 1.7(3)
N2 C6 C11 N1 0.1(3)
C7 C6 C11 N1 -177.22(18)
N2 C6 C11 C10 179.3(2)
C7 C6 C11 C10 2.0(3)
C25B N4 C9 C10 -6.2(7)
C25A N4 C9 C10 8.1(8)
C25B N4 C9 C8 172.4(7)
C25A N4 C9 C8 -173.3(7)
C11 C10 C9 N4 172.9(2)
C11 C10 C9 C8 -5.7(3)
C6 C7 C8 N3 178.19(19)
C6 C7 C8 C9 -2.5(3)
C19 N3 C8 C7 12.9(3)
C19 N3 C8 C9 -166.40(19)
N4 C9 C8 C7 -172.5(2)
C10 C9 C8 C7 6.2(3)
N4 C9 C8 N3 6.8(3)
C10 C9 C8 N3 -174.51(19)
C20 C19 C24 C23 1.3(3)
N3 C19 C24 C23 177.7(2)
O1 S1 C34 C33 64.9(3)
O2 S1 C34 C33 -64.6(3)
N5 S1 C34 C33 -180.0(2)
O1 S1 C34 C29 -115.3(2)
O2 S1 C34 C29 115.1(2)
N5 S1 C34 C29 -0.23(18)
C33 C34 C29 C30 -0.5(4)
S1 C34 C29 C30 179.7(2)
C33 C34 C29 C28 178.9(2)
S1 C34 C29 C28 -0.9(2)
C2 C3 C4 C5 -1.2(3)
N2 C5 C4 C3 -178.39(19)
C12 C5 C4 C3 2.0(3)
C4 C3 C2 C1 -0.6(3)
C19 C24 C23 C22 -1.5(4)
C3 C2 C1 C12 1.6(3)
N1 C12 C1 C2 179.0(2)
C5 C12 C1 C2 -0.8(3)
C24 C19 C20 C21 -0.3(3)
N3 C19 C20 C21 -176.7(2)
C19 C20 C21 C22 -0.6(4)
C20 C21 C22 C23 0.5(4)
C20 C21 C22 Cl2 179.66(19)
C24 C23 C22 C21 0.6(4)
C24 C23 C22 Cl2 -178.62(18)
S1 N5 C28 O3 176.9(2)
S1 N5 C28 C29 -2.2(3)
C30 C29 C28 O3 2.2(4)
C34 C29 C28 O3 -177.1(2)
C30 C29 C28 N5 -178.7(3)
C34 C29 C28 N5 2.0(3)
C29 C34 C33 C32 1.2(4)
S1 C34 C33 C32 -179.1(2)
C34 C29 C30 C31 -0.6(5)
C28 C29 C30 C31 -179.9(3)
C34 C33 C32 C31 -0.7(5)
C29 C30 C31 C32 1.1(6)
C33 C32 C31 C30 -0.4(6)
C9 N4 C25A C26A 88.5(12)
C9 N4 C25A C27A -144.6(7)
C9 N4 C25B C27B -69.2(14)
C9 N4 C25B C26B 160.6(6)

_cod_database_fobs_code 2108443
